data_7057479
loop_
_publ_author_name
'B\'arta, Ond\<rej'
'Drusan, Michal'
'C\'isa\<rov\'a, Ivana'
'\<Sebesta, Radovan'
'\<St\<epni\<cka, Petr'

_publ_section_title
;
 Synthesis and structural characterisation of Group 11 metal complexes
 with a phosphinoferrocene oxazoline
;
_journal_issue 14
_journal_name_full 'New Journal of Chemistry'
_journal_page_first 11450
_journal_paper_doi 10.1039/C8NJ02101E
_journal_volume 42
_journal_year 2018
_chemical_formula_moiety 'C54 H52 Cu2 Fe2 I2 N2 O2 P2'
_chemical_formula_sum 'C54 H52 Cu2 Fe2 I2 N2 O2 P2'
_chemical_formula_weight 1315.49
_space_group_crystal_system triclinic
_space_group_IT_number 2
_space_group_name_Hall '-P 1'
_space_group_name_H-M_alt 'P -1'
_symmetry_space_group_name_Hall '-P 1'
_symmetry_space_group_name_H-M 'P -1'
_atom_sites_solution_hydrogens geom
_atom_sites_solution_primary direct
_atom_sites_solution_secondary difmap
_audit_creation_method SHELXL-2017/1
_audit_update_record
;
2018-04-20 deposited with the CCDC.
2018-06-04 downloaded from the CCDC.
;
_cell_angle_alpha 93.4567(10)
_cell_angle_beta 104.9289(10)
_cell_angle_gamma 111.6134(10)
_cell_formula_units_Z 1
_cell_length_a 9.8304(3)
_cell_length_b 10.1402(3)
_cell_length_c 14.1354(3)
_cell_measurement_reflns_used 8133
_cell_measurement_temperature 150(2)
_cell_measurement_theta_max 27.55
_cell_measurement_theta_min 2.44
_cell_volume 1246.73(6)
_computing_cell_refinement 'SAINT V8.34A (Bruker AXS Inc., 2013)'
_computing_data_collection 'Bruker Instrument Service v2014.11.0.1'
_computing_data_reduction 'SAINT V8.34A (Bruker AXS Inc., 2013)'
_computing_molecular_graphics 'PLATON (Spek, 2003)'
_computing_publication_material 'PLATON (Spek, 2003)'
_computing_structure_refinement 'SHELXL-2017/1 (Sheldrick, 2017)'
_computing_structure_solution 'SHELXS-97 (Sheldrick, 1990)'
_diffrn_ambient_temperature 150(2)
_diffrn_measured_fraction_theta_full 0.999
_diffrn_measured_fraction_theta_max 0.998
_diffrn_measurement_device_type 'Bruker APEX-II CCD'
_diffrn_measurement_method '\f and \w scans'
_diffrn_radiation_monochromator graphite
_diffrn_radiation_source 'fine-focus sealed tube'
_diffrn_radiation_type MoK\a
_diffrn_radiation_wavelength 0.71073
_diffrn_reflns_av_R_equivalents 0.0219
_diffrn_reflns_av_unetI/netI 0.0357
_diffrn_reflns_Laue_measured_fraction_full 0.999
_diffrn_reflns_Laue_measured_fraction_max 0.998
_diffrn_reflns_limit_h_max 9
_diffrn_reflns_limit_h_min -12
_diffrn_reflns_limit_k_max 13
_diffrn_reflns_limit_k_min -12
_diffrn_reflns_limit_l_max 18
_diffrn_reflns_limit_l_min -18
_diffrn_reflns_number 12916
_diffrn_reflns_point_group_measured_fraction_full 0.999
_diffrn_reflns_point_group_measured_fraction_max 0.998
_diffrn_reflns_theta_full 25.242
_diffrn_reflns_theta_max 27.499
_diffrn_reflns_theta_min 2.193
_exptl_absorpt_coefficient_mu 2.757
_exptl_absorpt_correction_T_max 0.699
_exptl_absorpt_correction_T_min 0.421
_exptl_absorpt_correction_type numerical
_exptl_absorpt_process_details 'SADABS V2014/5 (Bruker AXS Inc.)'
_exptl_crystal_colour orange
_exptl_crystal_density_diffrn 1.752
_exptl_crystal_description prism
_exptl_crystal_F_000 652
_exptl_crystal_size_max 0.38
_exptl_crystal_size_mid 0.24
_exptl_crystal_size_min 0.14
_refine_diff_density_max 0.625
_refine_diff_density_min -0.420
_refine_diff_density_rms 0.089
_refine_ls_extinction_method none
_refine_ls_goodness_of_fit_ref 1.041
_refine_ls_hydrogen_treatment constr
_refine_ls_matrix_type full
_refine_ls_number_parameters 300
_refine_ls_number_reflns 5719
_refine_ls_number_restraints 0
_refine_ls_restrained_S_all 1.041
_refine_ls_R_factor_all 0.0316
_refine_ls_R_factor_gt 0.0248
_refine_ls_shift/su_max 0.001
_refine_ls_shift/su_mean 0.000
_refine_ls_structure_factor_coef Fsqd
_refine_ls_weighting_details 'w=1/[\s^2^(Fo^2^)+(0.0222P)^2^+0.3733P] where P=(Fo^2^+2Fc^2^)/3'
_refine_ls_weighting_scheme calc
_refine_ls_wR_factor_gt 0.0531
_refine_ls_wR_factor_ref 0.0560
_reflns_Friedel_coverage 0.000
_reflns_number_gt 4980
_reflns_number_total 5719
_reflns_threshold_expression 'I > 2\s(I)'
_cod_data_source_file c8nj02101e2.cif
_cod_data_source_block md7
_cod_depositor_comments 'Adding full bibliography for 7057478--7057484.cif.'
_cod_database_code 7057479
_shelx_shelxl_version_number 2017/1
_shelx_space_group_comment
;
The symmetry employed for this shelxl refinement is uniquely defined
by the following loop, which should always be used as a source of
symmetry information in preference to the above space-group names.
They are only intended as comments.
;
_shelx_estimated_absorpt_t_min 0.421
_shelx_estimated_absorpt_t_max 0.699

loop_
_space_group_symop_operation_xyz
'x, y, z'
'-x, -y, -z'

loop_
_atom_site_label
_atom_site_type_symbol
_atom_site_fract_x
_atom_site_fract_y
_atom_site_fract_z
_atom_site_U_iso_or_equiv
_atom_site_adp_type
_atom_site_occupancy
_atom_site_site_symmetry_order
_atom_site_calc_flag
_atom_site_refinement_flags_posn
_atom_site_refinement_flags_adp
Cu Cu 0.65423(3) 0.00795(3) 0.57686(2) 0.01628(7) Uani 1 1 d . .
I I 0.63301(2) 0.16621(2) 0.43520(2) 0.01955(5) Uani 1 1 d . .
Fe Fe 0.82871(4) -0.18198(3) 0.82350(2) 0.01577(8) Uani 1 1 d . .
P P 0.80793(7) 0.12551(6) 0.72819(4) 0.01278(12) Uani 1 1 d . .
C1 C 0.9049(3) 0.0118(2) 0.77757(16) 0.0145(5) Uani 1 1 d . .
C2 C 0.9236(3) -0.0984(2) 0.71814(16) 0.0171(5) Uani 1 1 d . .
C3 C 1.0228(3) -0.1505(3) 0.78309(17) 0.0204(5) Uani 1 1 d . .
H3 H 1.055544 -0.222296 0.763862 0.025 Uiso 1 1 calc R U
C4 C 1.0637(3) -0.0763(2) 0.88122(17) 0.0189(5) Uani 1 1 d . .
H4 H 1.128147 -0.090158 0.939058 0.023 Uiso 1 1 calc R U
C5 C 0.9917(3) 0.0222(2) 0.87788(16) 0.0148(5) Uani 1 1 d . .
H5 H 0.999805 0.085111 0.933552 0.018 Uiso 1 1 calc R U
C6 C 0.6023(3) -0.2386(3) 0.8114(2) 0.0268(6) Uani 1 1 d . .
H6 H 0.545117 -0.181876 0.791379 0.032 Uiso 1 1 calc R U
C7 C 0.6191(3) -0.3399(3) 0.74832(19) 0.0307(6) Uani 1 1 d . .
H7 H 0.574633 -0.363959 0.678184 0.037 Uiso 1 1 calc R U
C8 C 0.7134(3) -0.4000(3) 0.8068(2) 0.0337(7) Uani 1 1 d . .
H8 H 0.744415 -0.470613 0.783121 0.040 Uiso 1 1 calc R U
C9 C 0.7534(3) -0.3356(3) 0.9076(2) 0.0327(7) Uani 1 1 d . .
H9 H 0.815139 -0.356390 0.963386 0.039 Uiso 1 1 calc R U
C10 C 0.6856(3) -0.2356(3) 0.91011(19) 0.0304(6) Uani 1 1 d . .
H10 H 0.694095 -0.176465 0.967898 0.037 Uiso 1 1 calc R U
O11 O 0.8954(2) -0.2609(2) 0.58129(12) 0.0335(5) Uani 1 1 d . .
C12 C 0.8509(3) -0.1589(2) 0.61207(17) 0.0189(5) Uani 1 1 d . .
N13 N 0.7562(2) -0.1272(2) 0.54746(13) 0.0173(4) Uani 1 1 d . .
C14 C 0.7285(3) -0.2129(3) 0.44881(17) 0.0222(5) Uani 1 1 d . .
C15 C 0.7970(4) -0.3214(3) 0.47914(19) 0.0409(8) Uani 1 1 d . .
H15A H 0.715489 -0.416490 0.475814 0.049 Uiso 1 1 calc R U
H15B H 0.857606 -0.332586 0.435452 0.049 Uiso 1 1 calc R U
C16 C 0.8144(4) -0.1113(3) 0.38970(19) 0.0352(7) Uani 1 1 d . .
H16A H 0.786379 -0.028044 0.387584 0.053 Uiso 1 1 calc R U
H16B H 0.787254 -0.161698 0.321851 0.053 Uiso 1 1 calc R U
H16C H 0.925125 -0.078626 0.421438 0.053 Uiso 1 1 calc R U
C17 C 0.5582(3) -0.2846(3) 0.3928(2) 0.0340(7) Uani 1 1 d . .
H17A H 0.503825 -0.344882 0.433913 0.051 Uiso 1 1 calc R U
H17B H 0.542944 -0.344570 0.330793 0.051 Uiso 1 1 calc R U
H17C H 0.518033 -0.210561 0.377411 0.051 Uiso 1 1 calc R U
C21 C 0.9704(3) 0.2929(2) 0.73411(15) 0.0140(5) Uani 1 1 d . .
C22 C 1.1219(3) 0.3265(2) 0.79074(17) 0.0179(5) Uani 1 1 d . .
H22 H 1.145568 0.259969 0.829467 0.021 Uiso 1 1 calc R U
C23 C 1.2379(3) 0.4559(3) 0.79084(18) 0.0212(5) Uani 1 1 d . .
H23 H 1.340339 0.478167 0.830189 0.025 Uiso 1 1 calc R U
C24 C 1.2050(3) 0.5530(3) 0.73368(18) 0.0223(5) Uani 1 1 d . .
H24 H 1.284839 0.641370 0.733441 0.027 Uiso 1 1 calc R U
C25 C 1.0564(3) 0.5208(2) 0.67728(17) 0.0214(5) Uani 1 1 d . .
H25 H 1.033882 0.587432 0.638162 0.026 Uiso 1 1 calc R U
C26 C 0.9389(3) 0.3918(2) 0.67714(16) 0.0178(5) Uani 1 1 d . .
H26 H 0.836721 0.370738 0.638041 0.021 Uiso 1 1 calc R U
C27 C 0.7431(3) 0.1770(2) 0.83011(16) 0.0158(5) Uani 1 1 d . .
C28 C 0.5886(3) 0.1105(3) 0.82341(19) 0.0268(6) Uani 1 1 d . .
H28 H 0.519330 0.040280 0.766901 0.032 Uiso 1 1 calc R U
C29 C 0.5350(3) 0.1460(3) 0.8987(2) 0.0392(8) Uani 1 1 d . .
H29 H 0.429254 0.099559 0.893399 0.047 Uiso 1 1 calc R U
C30 C 0.6339(3) 0.2485(3) 0.9814(2) 0.0342(7) Uani 1 1 d . .
H30 H 0.596800 0.271200 1.033292 0.041 Uiso 1 1 calc R U
C31 C 0.7865(3) 0.3173(3) 0.98780(18) 0.0255(6) Uani 1 1 d . .
H31 H 0.854737 0.388885 1.043850 0.031 Uiso 1 1 calc R U
C32 C 0.8408(3) 0.2825(2) 0.91263(17) 0.0192(5) Uani 1 1 d . .
H32 H 0.946071 0.331263 0.917477 0.023 Uiso 1 1 calc R U

loop_
_atom_site_aniso_label
_atom_site_aniso_U_11
_atom_site_aniso_U_22
_atom_site_aniso_U_33
_atom_site_aniso_U_23
_atom_site_aniso_U_13
_atom_site_aniso_U_12
Cu 0.01772(15) 0.01653(15) 0.01331(14) 0.00085(11) 0.00294(12) 0.00685(12)
I 0.01753(9) 0.02050(9) 0.01621(8) 0.00637(6) 0.00274(6) 0.00381(6)
Fe 0.01830(18) 0.01262(16) 0.01348(16) 0.00242(12) 0.00227(13) 0.00461(13)
P 0.0139(3) 0.0129(3) 0.0116(3) 0.0013(2) 0.0040(2) 0.0054(2)
C1 0.0156(12) 0.0142(11) 0.0133(10) 0.0038(8) 0.0044(9) 0.0051(9)
C2 0.0198(12) 0.0202(12) 0.0136(11) 0.0033(9) 0.0051(9) 0.0106(10)
C3 0.0251(13) 0.0216(12) 0.0198(12) 0.0040(9) 0.0071(10) 0.0146(11)
C4 0.0185(12) 0.0208(12) 0.0180(11) 0.0066(9) 0.0047(10) 0.0083(10)
C5 0.0152(12) 0.0127(11) 0.0140(10) 0.0017(8) 0.0034(9) 0.0036(9)
C6 0.0146(13) 0.0209(13) 0.0364(15) 0.0089(11) 0.0037(11) -0.0005(10)
C7 0.0296(15) 0.0221(13) 0.0213(13) 0.0022(10) -0.0025(11) -0.0034(11)
C8 0.0355(16) 0.0130(13) 0.0437(17) 0.0029(11) 0.0071(14) 0.0032(12)
C9 0.0248(15) 0.0285(15) 0.0311(15) 0.0172(12) 0.0014(12) -0.0016(12)
C10 0.0223(14) 0.0314(15) 0.0256(14) 0.0023(11) 0.0106(11) -0.0044(11)
O11 0.0531(13) 0.0404(11) 0.0179(9) -0.0018(8) 0.0041(9) 0.0362(10)
C12 0.0261(13) 0.0178(12) 0.0171(11) 0.0018(9) 0.0085(10) 0.0123(10)
N13 0.0228(11) 0.0180(10) 0.0125(9) 0.0000(7) 0.0047(8) 0.0104(9)
C14 0.0301(14) 0.0234(13) 0.0132(11) -0.0036(9) 0.0045(10) 0.0131(11)
C15 0.065(2) 0.0466(18) 0.0171(13) -0.0071(12) 0.0007(14) 0.0382(17)
C16 0.0450(18) 0.0397(17) 0.0231(14) -0.0007(12) 0.0190(13) 0.0143(14)
C17 0.0347(16) 0.0330(15) 0.0252(14) -0.0093(11) 0.0046(12) 0.0086(13)
C21 0.0165(12) 0.0121(11) 0.0128(10) -0.0005(8) 0.0047(9) 0.0053(9)
C22 0.0207(13) 0.0173(12) 0.0184(11) 0.0070(9) 0.0074(10) 0.0089(10)
C23 0.0156(12) 0.0216(12) 0.0233(12) 0.0033(10) 0.0057(10) 0.0043(10)
C24 0.0234(14) 0.0159(12) 0.0249(13) 0.0028(10) 0.0083(11) 0.0042(10)
C25 0.0308(14) 0.0131(11) 0.0207(12) 0.0035(9) 0.0085(11) 0.0086(10)
C26 0.0191(12) 0.0159(11) 0.0178(11) 0.0007(9) 0.0024(10) 0.0087(10)
C27 0.0206(12) 0.0162(11) 0.0152(11) 0.0046(9) 0.0072(10) 0.0108(10)
C28 0.0233(14) 0.0280(14) 0.0258(13) -0.0048(11) 0.0098(11) 0.0064(11)
C29 0.0263(16) 0.0456(18) 0.0416(17) -0.0058(14) 0.0215(14) 0.0044(13)
C30 0.0400(17) 0.0381(16) 0.0292(15) -0.0037(12) 0.0205(13) 0.0155(14)
C31 0.0341(15) 0.0230(13) 0.0189(12) -0.0010(10) 0.0094(11) 0.0106(11)
C32 0.0217(13) 0.0183(12) 0.0185(11) 0.0008(9) 0.0067(10) 0.0088(10)

loop_
_atom_type_symbol
_atom_type_description
_atom_type_scat_dispersion_real
_atom_type_scat_dispersion_imag
_atom_type_scat_source
C C 0.0033 0.0016 'International Tables Vol C Tables 4.2.6.8 and 6.1.1.4'
H H 0.0000 0.0000 'International Tables Vol C Tables 4.2.6.8 and 6.1.1.4'
N N 0.0061 0.0033 'International Tables Vol C Tables 4.2.6.8 and 6.1.1.4'
O O 0.0106 0.0060 'International Tables Vol C Tables 4.2.6.8 and 6.1.1.4'
P P 0.1023 0.0942 'International Tables Vol C Tables 4.2.6.8 and 6.1.1.4'
Fe Fe 0.3463 0.8444 'International Tables Vol C Tables 4.2.6.8 and 6.1.1.4'
Cu Cu 0.3201 1.2651 'International Tables Vol C Tables 4.2.6.8 and 6.1.1.4'
I I -0.4742 1.8119 'International Tables Vol C Tables 4.2.6.8 and 6.1.1.4'

loop_
_geom_angle_atom_site_label_1
_geom_angle_atom_site_label_2
_geom_angle_atom_site_label_3
_geom_angle
_geom_angle_site_symmetry_3
N13 Cu P 100.94(6) .
N13 Cu I 110.45(5) .
P Cu I 116.636(19) .
N13 Cu I 105.09(6) 2_656
P Cu I 116.352(18) 2_656
I Cu I 106.625(11) 2_656
Cu I Cu 73.376(11) 2_656
C2 Fe C6 123.39(10) .
C2 Fe C1 41.85(8) .
C6 Fe C1 107.56(10) .
C2 Fe C5 69.18(9) .
C6 Fe C5 123.33(10) .
C1 Fe C5 40.96(9) .
C2 Fe C7 105.83(10) .
C6 Fe C7 40.17(11) .
C1 Fe C7 120.93(10) .
C5 Fe C7 157.73(11) .
C2 Fe C10 161.28(11) .
C6 Fe C10 40.58(10) .
C1 Fe C10 124.91(10) .
C5 Fe C10 109.58(10) .
C7 Fe C10 67.85(11) .
C2 Fe C8 119.40(10) .
C6 Fe C8 67.99(11) .
C1 Fe C8 156.03(10) .
C5 Fe C8 161.06(11) .
C7 Fe C8 40.46(11) .
C10 Fe C8 68.04(11) .
C2 Fe C3 41.13(9) .
C6 Fe C3 159.83(10) .
C1 Fe C3 69.44(9) .
C5 Fe C3 68.28(9) .
C7 Fe C3 123.04(11) .
C10 Fe C3 157.13(11) .
C8 Fe C3 106.21(11) .
C2 Fe C9 155.67(11) .
C6 Fe C9 67.87(11) .
C1 Fe C9 161.68(10) .
C5 Fe C9 125.47(10) .
C7 Fe C9 67.87(11) .
C10 Fe C9 40.19(12) .
C8 Fe C9 40.58(11) .
C3 Fe C9 121.14(11) .
C2 Fe C4 68.86(9) .
C6 Fe C4 158.74(10) .
C1 Fe C4 68.90(9) .
C5 Fe C4 40.39(9) .
C7 Fe C4 159.85(11) .
C10 Fe C4 123.10(10) .
C8 Fe C4 123.87(11) .
C3 Fe C4 40.40(9) .
C9 Fe C4 108.52(10) .
C1 P C21 101.58(10) .
C1 P C27 104.22(10) .
C21 P C27 101.10(10) .
C1 P Cu 105.53(7) .
C21 P Cu 116.62(7) .
C27 P Cu 124.93(8) .
C5 C1 C2 106.52(19) .
C5 C1 P 128.11(16) .
C2 C1 P 125.01(16) .
C5 C1 Fe 69.60(13) .
C2 C1 Fe 68.42(13) .
P C1 Fe 132.05(12) .
C3 C2 C1 107.86(19) .
C3 C2 C12 122.8(2) .
C1 C2 C12 129.2(2) .
C3 C2 Fe 70.44(13) .
C1 C2 Fe 69.73(12) .
C12 C2 Fe 122.38(17) .
C4 C3 C2 108.2(2) .
C4 C3 Fe 70.25(14) .
C2 C3 Fe 68.43(13) .
C4 C3 H3 125.9 .
C2 C3 H3 125.9 .
Fe C3 H3 127.0 .
C5 C4 C3 108.1(2) .
C5 C4 Fe 69.09(13) .
C3 C4 Fe 69.35(14) .
C5 C4 H4 125.9 .
C3 C4 H4 125.9 .
Fe C4 H4 127.2 .
C4 C5 C1 109.26(19) .
C4 C5 Fe 70.51(13) .
C1 C5 Fe 69.43(12) .
C4 C5 H5 125.4 .
C1 C5 H5 125.4 .
Fe C5 H5 126.3 .
C7 C6 C10 108.0(2) .
C7 C6 Fe 70.03(15) .
C10 C6 Fe 69.86(15) .
C7 C6 H6 126.0 .
C10 C6 H6 126.0 .
Fe C6 H6 125.7 .
C6 C7 C8 108.4(2) .
C6 C7 Fe 69.80(14) .
C8 C7 Fe 69.83(15) .
C6 C7 H7 125.8 .
C8 C7 H7 125.8 .
Fe C7 H7 126.2 .
C7 C8 C9 107.6(3) .
C7 C8 Fe 69.71(15) .
C9 C8 Fe 70.01(15) .
C7 C8 H8 126.2 .
C9 C8 H8 126.2 .
Fe C8 H8 125.6 .
C10 C9 C8 108.0(2) .
C10 C9 Fe 69.58(15) .
C8 C9 Fe 69.41(15) .
C10 C9 H9 126.0 .
C8 C9 H9 126.0 .
Fe C9 H9 126.6 .
C9 C10 C6 108.0(2) .
C9 C10 Fe 70.23(15) .
C6 C10 Fe 69.56(14) .
C9 C10 H10 126.0 .
C6 C10 H10 126.0 .
Fe C10 H10 125.8 .
C12 O11 C15 105.20(19) .
N13 C12 O11 117.64(19) .
N13 C12 C2 129.2(2) .
O11 C12 C2 113.1(2) .
C12 N13 C14 107.12(18) .
C12 N13 Cu 125.38(14) .
C14 N13 Cu 127.43(15) .
N13 C14 C16 107.94(19) .
N13 C14 C15 102.20(19) .
C16 C14 C15 112.1(2) .
N13 C14 C17 111.17(19) .
C16 C14 C17 110.7(2) .
C15 C14 C17 112.3(2) .
O11 C15 C14 104.59(19) .
O11 C15 H15A 110.8 .
C14 C15 H15A 110.8 .
O11 C15 H15B 110.8 .
C14 C15 H15B 110.8 .
H15A C15 H15B 108.9 .
C14 C16 H16A 109.5 .
C14 C16 H16B 109.5 .
H16A C16 H16B 109.5 .
C14 C16 H16C 109.5 .
H16A C16 H16C 109.5 .
H16B C16 H16C 109.5 .
C14 C17 H17A 109.5 .
C14 C17 H17B 109.5 .
H17A C17 H17B 109.5 .
C14 C17 H17C 109.5 .
H17A C17 H17C 109.5 .
H17B C17 H17C 109.5 .
C26 C21 C22 118.6(2) .
C26 C21 P 116.99(17) .
C22 C21 P 124.41(18) .
C23 C22 C21 120.6(2) .
C23 C22 H22 119.7 .
C21 C22 H22 119.7 .
C22 C23 C24 120.2(2) .
C22 C23 H23 119.9 .
C24 C23 H23 119.9 .
C25 C24 C23 119.8(2) .
C25 C24 H24 120.1 .
C23 C24 H24 120.1 .
C24 C25 C26 120.5(2) .
C24 C25 H25 119.7 .
C26 C25 H25 119.7 .
C25 C26 C21 120.4(2) .
C25 C26 H26 119.8 .
C21 C26 H26 119.8 .
C28 C27 C32 118.3(2) .
C28 C27 P 118.57(17) .
C32 C27 P 123.08(18) .
C29 C28 C27 120.4(2) .
C29 C28 H28 119.8 .
C27 C28 H28 119.8 .
C30 C29 C28 120.7(3) .
C30 C29 H29 119.7 .
C28 C29 H29 119.7 .
C31 C30 C29 119.4(2) .
C31 C30 H30 120.3 .
C29 C30 H30 120.3 .
C30 C31 C32 120.2(2) .
C30 C31 H31 119.9 .
C32 C31 H31 119.9 .
C31 C32 C27 120.9(2) .
C31 C32 H32 119.5 .
C27 C32 H32 119.5 .

loop_
_geom_bond_atom_site_label_1
_geom_bond_atom_site_label_2
_geom_bond_distance
_geom_bond_site_symmetry_2
Cu N13 2.0528(19) .
Cu P 2.2316(6) .
Cu I 2.6548(3) .
Cu I 2.6764(3) 2_656
Fe C2 2.023(2) .
Fe C6 2.040(3) .
Fe C1 2.041(2) .
Fe C5 2.043(2) .
Fe C7 2.043(3) .
Fe C10 2.044(3) .
Fe C8 2.045(3) .
Fe C3 2.050(2) .
Fe C9 2.053(3) .
Fe C4 2.062(2) .
P C1 1.814(2) .
P C21 1.832(2) .
P C27 1.839(2) .
C1 C5 1.429(3) .
C1 C2 1.452(3) .
C2 C3 1.431(3) .
C2 C12 1.466(3) .
C3 C4 1.420(3) .
C3 H3 0.9500 .
C4 C5 1.417(3) .
C4 H4 0.9500 .
C5 H5 0.9500 .
C6 C7 1.402(4) .
C6 C10 1.416(4) .
C6 H6 0.9500 .
C7 C8 1.413(4) .
C7 H7 0.9500 .
C8 C9 1.421(4) .
C8 H8 0.9500 .
C9 C10 1.408(4) .
C9 H9 0.9500 .
C10 H10 0.9500 .
O11 C12 1.352(3) .
O11 C15 1.461(3) .
C12 N13 1.273(3) .
N13 C14 1.502(3) .
C14 C16 1.516(4) .
C14 C15 1.517(4) .
C14 C17 1.520(4) .
C15 H15A 0.9900 .
C15 H15B 0.9900 .
C16 H16A 0.9800 .
C16 H16B 0.9800 .
C16 H16C 0.9800 .
C17 H17A 0.9800 .
C17 H17B 0.9800 .
C17 H17C 0.9800 .
C21 C26 1.395(3) .
C21 C22 1.399(3) .
C22 C23 1.385(3) .
C22 H22 0.9500 .
C23 C24 1.387(3) .
C23 H23 0.9500 .
C24 C25 1.377(3) .
C24 H24 0.9500 .
C25 C26 1.390(3) .
C25 H25 0.9500 .
C26 H26 0.9500 .
C27 C28 1.391(3) .
C27 C32 1.394(3) .
C28 C29 1.386(3) .
C28 H28 0.9500 .
C29 C30 1.384(4) .
C29 H29 0.9500 .
C30 C31 1.377(4) .
C30 H30 0.9500 .
C31 C32 1.387(3) .
C31 H31 0.9500 .
C32 H32 0.9500 .
